data_4073045
loop_
_publ_author_name
'McGuinness, David S.'
'Rucklidge, Adam J.'
'Tooze, Robert P.'
'Slawin, Alexandra M. Z.'

_publ_section_title
;
 Cocatalyst Influence in Selective Oligomerization:&#x00A0; Effect on
 Activity, Catalyst Stability, and 1-Hexene/1-Octene Selectivity in the
 Ethylene Trimerization and Tetramerization Reaction
;
_journal_issue 10
_journal_name_full Organometallics
_journal_page_first 2561
_journal_paper_doi 10.1021/om070029c
_journal_volume 26
_journal_year 2007
_chemical_formula_moiety 'C78 H6 Al2 F60 O6'
_chemical_formula_sum 'C78 H6 Al2 F60 O6'
_chemical_formula_weight 2232.79
_chemical_name_systematic
; 
 ? 
;
_space_group_IT_number 14
_symmetry_cell_setting monoclinic
_symmetry_space_group_name_Hall '-P 2yn'
_symmetry_space_group_name_H-M 'P 1 21/n 1'
_atom_sites_solution_hydrogens geom
_atom_sites_solution_primary direct
_atom_sites_solution_secondary difmap
_audit_creation_method SHELXL-97
_cell_angle_alpha 90.00
_cell_angle_beta 92.314(10)
_cell_angle_gamma 90.00
_cell_formula_units_Z 2
_cell_length_a 14.526(3)
_cell_length_b 13.990(3)
_cell_length_c 18.153(4)
_cell_measurement_reflns_used 7301
_cell_measurement_temperature 93(2)
_cell_measurement_theta_max 24.60
_cell_measurement_theta_min 1.72
_cell_volume 3686.0(14)
_computing_cell_refinement 'CrystalClear (Rigaku Corp., 2004)'
_computing_data_collection 'CrystalClear (Rigaku Corp., 2004)'
_computing_data_reduction 'CrystalClear (Rigaku Corp., 2004)'
_computing_molecular_graphics 'Bruker SHELXTL'
_computing_publication_material 'Bruker SHELXTL'
_computing_structure_refinement 'SHELXL-97 (Sheldrick, 1997)'
_computing_structure_solution 'SHELXS-97 (Sheldrick, 1990)'
_diffrn_ambient_temperature 93(2)
_diffrn_detector_area_resol_mean 0.83
_diffrn_measured_fraction_theta_full 0.950
_diffrn_measured_fraction_theta_max 0.950
_diffrn_measurement_device_type CCD
_diffrn_measurement_method dtprofit.ref
_diffrn_radiation_monochromator confocal
_diffrn_radiation_source 'rotating anode'
_diffrn_radiation_type MoK\a
_diffrn_radiation_wavelength 0.71073
_diffrn_reflns_av_R_equivalents 0.1291
_diffrn_reflns_av_sigmaI/netI 0.1081
_diffrn_reflns_limit_h_max 17
_diffrn_reflns_limit_h_min -17
_diffrn_reflns_limit_k_max 16
_diffrn_reflns_limit_k_min -11
_diffrn_reflns_limit_l_max 21
_diffrn_reflns_limit_l_min -20
_diffrn_reflns_number 19844
_diffrn_reflns_theta_full 25.35
_diffrn_reflns_theta_max 25.35
_diffrn_reflns_theta_min 2.29
_exptl_absorpt_coefficient_mu 0.252
_exptl_absorpt_correction_T_max 1.0000
_exptl_absorpt_correction_T_min 0.2963
_exptl_absorpt_correction_type multi-scan
_exptl_crystal_colour colourless
_exptl_crystal_density_diffrn 2.012
_exptl_crystal_density_method 'not measured'
_exptl_crystal_description prism
_exptl_crystal_F_000 2176
_exptl_crystal_size_max 0.130
_exptl_crystal_size_mid 0.130
_exptl_crystal_size_min 0.100
_refine_diff_density_max 0.916
_refine_diff_density_min -0.514
_refine_diff_density_rms 0.132
_refine_ls_extinction_method none
_refine_ls_goodness_of_fit_ref 1.061
_refine_ls_hydrogen_treatment constr
_refine_ls_matrix_type full
_refine_ls_number_parameters 659
_refine_ls_number_reflns 6412
_refine_ls_number_restraints 0
_refine_ls_restrained_S_all 1.061
_refine_ls_R_factor_all 0.1820
_refine_ls_R_factor_gt 0.1127
_refine_ls_shift/su_max 0.001
_refine_ls_shift/su_mean 0.000
_refine_ls_structure_factor_coef Fsqd
_refine_ls_weighting_details 'calc w=1/[\s^2^(Fo^2^)+(0.0992P)^2^+36.3676P] where P=(Fo^2^+2Fc^2^)/3'
_refine_ls_weighting_scheme calc
_refine_ls_wR_factor_gt 0.2462
_refine_ls_wR_factor_ref 0.2985
_reflns_number_gt 3730
_reflns_number_total 6412
_reflns_threshold_expression >2sigma(I)
_cod_data_source_file om070029csi20070111_112955.cif
_cod_data_source_block 5'
_cod_depositor_comments
;
The following automatic conversions were performed:

'_symmetry_cell_setting' value 'Monoclinic' changed to 'monoclinic'
according to /home/saulius/struct/CIF-dictionaries/cif_core.dic
dictionary named 'cif_core.dic' version 2.4.1 from 2010-06-29.

Automatic conversion script
Id: cif_fix_values 1715 2011-07-08 13:25:40Z adriana 
;
_cod_original_cell_volume 3685.9(14)
_cod_original_sg_symbol_H-M P2(1)/n
_cod_database_code 4073045

loop_
_symmetry_equiv_pos_as_xyz
'x, y, z'
'-x+1/2, y+1/2, -z+1/2'
'-x, -y, -z'
'x-1/2, -y-1/2, z-1/2'

loop_
_atom_site_label
_atom_site_type_symbol
_atom_site_fract_x
_atom_site_fract_y
_atom_site_fract_z
_atom_site_U_iso_or_equiv
_atom_site_adp_type
_atom_site_occupancy
_atom_site_symmetry_multiplicity
_atom_site_calc_flag
_atom_site_refinement_flags
Al1 Al -0.45739(18) -0.42101(18) 0.03221(13) 0.0257(6) Uani 1 1 d .
O1 O -0.3428(4) -0.4114(5) 0.0344(4) 0.0406(16) Uani 1 1 d .
C1 C -0.2606(6) -0.3966(7) 0.0720(5) 0.033(2) Uani 1 1 d .
H1A H -0.2724 -0.3966 0.1259 0.039 Uiso 1 1 calc R
C2 C -0.2137(6) -0.3006(6) 0.0534(5) 0.032(2) Uani 1 1 d .
C3 C -0.2356(7) -0.2443(7) -0.0068(5) 0.040(2) Uani 1 1 d .
C4 C -0.1883(8) -0.1616(8) -0.0192(6) 0.048(3) Uani 1 1 d .
C5 C -0.1195(8) -0.1312(7) 0.0280(7) 0.056(3) Uani 1 1 d .
C6 C -0.0983(7) -0.1843(9) 0.0905(7) 0.054(3) Uani 1 1 d .
C7 C -0.1450(6) -0.2687(7) 0.1019(5) 0.037(2) Uani 1 1 d .
C8 C -0.1926(6) -0.4785(7) 0.0571(5) 0.036(2) Uani 1 1 d .
C9 C -0.1569(6) -0.4921(7) -0.0135(5) 0.036(2) Uani 1 1 d .
C10 C -0.0957(7) -0.5641(8) -0.0245(5) 0.045(3) Uani 1 1 d .
C11 C -0.0710(7) -0.6269(7) 0.0304(6) 0.043(2) Uani 1 1 d .
C12 C -0.1058(7) -0.6167(7) 0.0988(6) 0.043(2) Uani 1 1 d .
C13 C -0.1669(6) -0.5422(8) 0.1108(5) 0.039(2) Uani 1 1 d .
O14 O -0.5227(4) -0.3292(4) 0.0599(3) 0.0286(13) Uani 1 1 d .
C14 C -0.5167(7) -0.2549(7) 0.1108(5) 0.036(2) Uani 1 1 d .
H14A H -0.4971 -0.2822 0.1599 0.043 Uiso 1 1 calc R
C15 C -0.4464(7) -0.1791(6) 0.0901(5) 0.034(2) Uani 1 1 d .
C16 C -0.4527(7) -0.1274(7) 0.0262(5) 0.036(2) Uani 1 1 d .
C17 C -0.3923(7) -0.0581(7) 0.0085(6) 0.044(2) Uani 1 1 d .
C18 C -0.3250(7) -0.0337(7) 0.0587(6) 0.045(3) Uani 1 1 d .
C19 C -0.3113(6) -0.0810(8) 0.1248(5) 0.040(2) Uani 1 1 d .
C20 C -0.3727(7) -0.1544(8) 0.1393(5) 0.044(3) Uani 1 1 d .
C21 C -0.6119(7) -0.2071(6) 0.1180(5) 0.036(2) Uani 1 1 d .
C22 C -0.6876(7) -0.2190(7) 0.0715(5) 0.039(2) Uani 1 1 d .
C23 C -0.7713(7) -0.1733(7) 0.0860(5) 0.041(2) Uani 1 1 d .
C24 C -0.7772(6) -0.1149(7) 0.1478(5) 0.036(2) Uani 1 1 d .
C25 C -0.7023(7) -0.1029(7) 0.1942(5) 0.039(2) Uani 1 1 d .
C26 C -0.6200(6) -0.1490(6) 0.1798(5) 0.031(2) Uani 1 1 d .
O27 O -0.5096(4) -0.5340(4) 0.0590(3) 0.0258(13) Uani 1 1 d .
C27 C -0.5477(7) -0.5668(6) 0.1267(4) 0.031(2) Uani 1 1 d .
H27A H -0.6140 -0.5813 0.1143 0.037 Uiso 1 1 calc R
C28 C -0.5044(7) -0.6609(7) 0.1506(5) 0.037(2) Uani 1 1 d .
C29 C -0.4154(7) -0.6873(7) 0.1396(5) 0.039(2) Uani 1 1 d .
C30 C -0.3824(8) -0.7755(8) 0.1590(5) 0.046(3) Uani 1 1 d .
C31 C -0.4407(10) -0.8398(7) 0.1904(5) 0.050(3) Uani 1 1 d .
C32 C -0.5273(10) -0.8159(8) 0.2045(5) 0.053(3) Uani 1 1 d .
C33 C -0.5591(7) -0.7271(7) 0.1853(5) 0.039(2) Uani 1 1 d .
C34 C -0.5479(7) -0.4897(6) 0.1840(5) 0.032(2) Uani 1 1 d .
C35 C -0.6274(7) -0.4358(7) 0.1923(5) 0.034(2) Uani 1 1 d .
C36 C -0.6352(8) -0.3699(7) 0.2496(5) 0.044(3) Uani 1 1 d .
C37 C -0.5621(8) -0.3610(7) 0.3002(5) 0.047(3) Uani 1 1 d .
C38 C -0.4834(7) -0.4092(7) 0.2920(5) 0.037(2) Uani 1 1 d .
C39 C -0.4757(7) -0.4741(6) 0.2358(5) 0.036(2) Uani 1 1 d .
F3 F -0.3030(5) -0.2686(4) -0.0564(3) 0.0550(17) Uani 1 1 d .
F4 F -0.2137(6) -0.1068(5) -0.0785(4) 0.071(2) Uani 1 1 d .
F5 F -0.0737(5) -0.0499(5) 0.0182(5) 0.090(3) Uani 1 1 d .
F6 F -0.0334(5) -0.1555(5) 0.1395(5) 0.083(2) Uani 1 1 d .
F7 F -0.1229(4) -0.3209(5) 0.1613(3) 0.0529(15) Uani 1 1 d .
F9 F -0.1785(4) -0.4315(4) -0.0673(3) 0.0472(14) Uani 1 1 d .
F10 F -0.0604(5) -0.5756(5) -0.0923(3) 0.0569(17) Uani 1 1 d .
F11 F -0.0104(4) -0.6971(4) 0.0192(3) 0.0561(16) Uani 1 1 d .
F12 F -0.0824(4) -0.6770(5) 0.1534(3) 0.0570(16) Uani 1 1 d .
F13 F -0.1979(4) -0.5335(4) 0.1796(3) 0.0466(14) Uani 1 1 d .
F16 F -0.5219(4) -0.1478(4) -0.0233(3) 0.0437(14) Uani 1 1 d .
F17 F -0.4010(4) -0.0114(4) -0.0566(3) 0.0541(16) Uani 1 1 d .
F18 F -0.2652(5) 0.0368(4) 0.0424(4) 0.0607(18) Uani 1 1 d .
F19 F -0.2448(4) -0.0597(5) 0.1709(3) 0.0605(18) Uani 1 1 d .
F20 F -0.3588(4) -0.2038(4) 0.2018(3) 0.0494(15) Uani 1 1 d .
F22 F -0.6881(4) -0.2708(4) 0.0107(3) 0.0496(15) Uani 1 1 d .
F23 F -0.8452(4) -0.1847(4) 0.0406(3) 0.0533(16) Uani 1 1 d .
F24 F -0.8568(4) -0.0732(4) 0.1609(3) 0.0452(14) Uani 1 1 d .
F25 F -0.7084(4) -0.0506(4) 0.2545(3) 0.0436(14) Uani 1 1 d .
F26 F -0.5473(4) -0.1369(4) 0.2273(3) 0.0428(13) Uani 1 1 d .
F28 F -0.4073(7) -0.9281(5) 0.2089(4) 0.095(3) Uani 1 1 d .
F29 F -0.3557(4) -0.6259(4) 0.1091(3) 0.0469(14) Uani 1 1 d .
F30 F -0.2939(5) -0.7987(6) 0.1489(4) 0.073(2) Uani 1 1 d .
F32 F -0.5836(6) -0.8788(5) 0.2366(4) 0.078(2) Uani 1 1 d .
F33 F -0.6463(4) -0.7040(4) 0.2000(3) 0.0471(14) Uani 1 1 d .
F35 F -0.6970(4) -0.4445(4) 0.1432(3) 0.0427(13) Uani 1 1 d .
F36 F -0.7133(4) -0.3216(4) 0.2562(4) 0.0572(17) Uani 1 1 d .
F37 F -0.5690(5) -0.2978(4) 0.3554(3) 0.0567(17) Uani 1 1 d .
F38 F -0.4106(5) -0.3970(4) 0.3412(3) 0.0568(17) Uani 1 1 d .
F39 F -0.3972(4) -0.5208(4) 0.2298(3) 0.0476(14) Uani 1 1 d .

loop_
_atom_site_aniso_label
_atom_site_aniso_U_11
_atom_site_aniso_U_22
_atom_site_aniso_U_33
_atom_site_aniso_U_23
_atom_site_aniso_U_13
_atom_site_aniso_U_12
Al1 0.0285(14) 0.0226(13) 0.0264(12) -0.0020(10) 0.0042(10) -0.0017(11)
O1 0.032(4) 0.038(4) 0.052(4) -0.007(3) 0.003(3) 0.000(3)
C1 0.032(5) 0.037(5) 0.030(4) -0.001(4) 0.002(4) 0.002(4)
C2 0.031(5) 0.027(5) 0.037(5) -0.011(4) 0.005(4) 0.001(4)
C3 0.054(6) 0.041(6) 0.027(5) -0.010(4) 0.009(4) 0.003(5)
C4 0.049(7) 0.050(6) 0.046(6) -0.002(5) 0.020(5) 0.000(6)
C5 0.048(7) 0.031(6) 0.094(9) 0.000(6) 0.043(7) -0.006(5)
C6 0.029(6) 0.057(7) 0.076(8) -0.028(6) 0.009(5) -0.019(5)
C7 0.025(5) 0.051(6) 0.036(5) -0.016(4) 0.003(4) -0.004(4)
C8 0.023(5) 0.045(6) 0.039(5) -0.001(4) 0.007(4) 0.002(4)
C9 0.033(5) 0.039(5) 0.035(5) -0.005(4) -0.002(4) 0.001(4)
C10 0.041(6) 0.047(6) 0.047(6) -0.013(5) 0.012(5) 0.001(5)
C11 0.030(5) 0.039(6) 0.060(6) -0.002(5) 0.006(5) 0.009(4)
C12 0.036(6) 0.037(6) 0.055(6) -0.005(5) -0.007(5) 0.004(5)
C13 0.025(5) 0.057(6) 0.035(5) -0.002(4) 0.005(4) -0.009(5)
O14 0.028(3) 0.022(3) 0.036(3) -0.007(2) 0.005(2) 0.000(3)
C14 0.042(6) 0.038(5) 0.029(4) 0.000(4) 0.009(4) 0.010(4)
C15 0.041(6) 0.026(5) 0.036(5) -0.009(4) 0.011(4) 0.005(4)
C16 0.043(6) 0.034(5) 0.031(5) -0.002(4) 0.007(4) 0.003(4)
C17 0.038(6) 0.040(6) 0.053(6) 0.004(5) 0.007(5) 0.000(5)
C18 0.045(6) 0.033(5) 0.059(6) -0.015(5) 0.013(5) 0.003(5)
C19 0.023(5) 0.051(6) 0.044(5) -0.015(5) 0.003(4) -0.007(5)
C20 0.055(7) 0.053(6) 0.024(4) -0.016(4) 0.003(4) 0.021(5)
C21 0.036(5) 0.023(5) 0.051(6) -0.002(4) 0.020(5) -0.007(4)
C22 0.041(6) 0.039(6) 0.037(5) -0.013(4) 0.012(4) 0.001(5)
C23 0.047(6) 0.035(5) 0.041(5) -0.003(4) 0.012(5) -0.008(5)
C24 0.030(5) 0.035(5) 0.043(5) -0.003(4) 0.013(4) 0.002(4)
C25 0.037(6) 0.034(5) 0.047(5) -0.004(4) 0.016(5) 0.003(4)
C26 0.032(5) 0.026(5) 0.036(5) -0.001(4) 0.009(4) 0.005(4)
O27 0.027(3) 0.028(3) 0.022(3) -0.001(2) 0.002(2) 0.001(3)
C27 0.043(5) 0.024(4) 0.027(4) 0.008(3) 0.008(4) -0.006(4)
C28 0.055(7) 0.032(5) 0.024(4) -0.009(4) 0.000(4) -0.002(5)
C29 0.050(6) 0.046(6) 0.022(4) -0.005(4) 0.000(4) -0.003(5)
C30 0.060(7) 0.047(6) 0.030(5) -0.012(5) -0.001(5) 0.025(6)
C31 0.095(10) 0.024(5) 0.029(5) -0.005(4) -0.008(6) 0.012(6)
C32 0.090(10) 0.038(6) 0.030(5) 0.003(4) 0.006(6) -0.014(6)
C33 0.043(6) 0.048(6) 0.025(4) -0.001(4) 0.002(4) -0.007(5)
C34 0.040(5) 0.026(5) 0.030(4) 0.003(4) 0.003(4) -0.002(4)
C35 0.038(5) 0.032(5) 0.033(5) 0.003(4) 0.008(4) -0.005(4)
C36 0.065(7) 0.026(5) 0.043(6) 0.005(4) 0.034(5) 0.004(5)
C37 0.072(8) 0.042(6) 0.028(5) -0.010(4) 0.023(5) -0.014(6)
C38 0.041(6) 0.038(5) 0.031(5) 0.002(4) -0.006(4) -0.011(5)
C39 0.036(5) 0.026(5) 0.045(5) 0.005(4) 0.007(4) 0.003(4)
F3 0.078(5) 0.047(4) 0.039(3) -0.009(3) -0.017(3) 0.010(3)
F4 0.108(6) 0.047(4) 0.061(4) 0.014(3) 0.038(4) 0.013(4)
F5 0.058(5) 0.052(4) 0.163(8) -0.015(4) 0.062(5) -0.022(4)
F6 0.046(4) 0.067(5) 0.136(7) -0.048(5) 0.000(4) -0.022(4)
F7 0.052(4) 0.063(4) 0.042(3) -0.005(3) -0.008(3) 0.000(3)
F9 0.057(4) 0.052(4) 0.033(3) -0.005(3) 0.001(3) 0.005(3)
F10 0.069(4) 0.061(4) 0.042(3) -0.015(3) 0.016(3) 0.008(3)
F11 0.045(4) 0.054(4) 0.070(4) -0.013(3) 0.009(3) 0.020(3)
F12 0.055(4) 0.063(4) 0.054(3) 0.008(3) 0.001(3) 0.013(3)
F13 0.046(3) 0.050(4) 0.044(3) 0.005(3) 0.006(3) 0.002(3)
F16 0.046(4) 0.039(3) 0.045(3) 0.001(2) -0.002(3) 0.000(3)
F17 0.065(4) 0.040(3) 0.058(4) 0.012(3) 0.014(3) -0.003(3)
F18 0.058(4) 0.042(4) 0.083(5) -0.004(3) 0.022(3) -0.015(3)
F19 0.052(4) 0.070(4) 0.059(4) -0.029(3) 0.004(3) -0.012(3)
F20 0.051(4) 0.062(4) 0.036(3) -0.001(3) 0.001(3) 0.000(3)
F22 0.046(3) 0.053(4) 0.050(3) -0.021(3) 0.006(3) 0.002(3)
F23 0.043(4) 0.055(4) 0.062(4) -0.015(3) -0.004(3) 0.005(3)
F24 0.034(3) 0.038(3) 0.064(4) -0.006(3) 0.012(3) 0.008(3)
F25 0.041(3) 0.049(3) 0.042(3) -0.014(3) 0.009(2) 0.006(3)
F26 0.036(3) 0.045(3) 0.047(3) -0.008(3) 0.004(2) 0.005(3)
F28 0.191(10) 0.038(4) 0.055(4) 0.003(3) -0.010(5) 0.046(5)
F29 0.040(3) 0.060(4) 0.042(3) -0.005(3) 0.010(2) 0.003(3)
F30 0.073(5) 0.091(5) 0.055(4) -0.005(4) -0.004(3) 0.050(4)
F32 0.130(7) 0.045(4) 0.061(4) 0.016(3) 0.015(4) -0.012(4)
F33 0.048(4) 0.050(4) 0.044(3) 0.005(3) 0.009(3) -0.008(3)
F35 0.039(3) 0.039(3) 0.050(3) 0.006(3) 0.005(3) 0.002(3)
F36 0.052(4) 0.044(3) 0.077(4) -0.004(3) 0.030(3) 0.006(3)
F37 0.081(5) 0.043(3) 0.048(3) -0.024(3) 0.026(3) -0.011(3)
F38 0.066(4) 0.057(4) 0.046(3) -0.013(3) -0.015(3) -0.007(3)
F39 0.041(3) 0.048(3) 0.053(3) -0.012(3) -0.005(3) 0.005(3)

loop_
_atom_type_symbol
_atom_type_description
_atom_type_scat_dispersion_real
_atom_type_scat_dispersion_imag
_atom_type_scat_source
C C 0.0033 0.0016 'International Tables Vol C Tables 4.2.6.8 and 6.1.1.4'
H H 0.0000 0.0000 'International Tables Vol C Tables 4.2.6.8 and 6.1.1.4'
O O 0.0106 0.0060 'International Tables Vol C Tables 4.2.6.8 and 6.1.1.4'
F F 0.0171 0.0103 'International Tables Vol C Tables 4.2.6.8 and 6.1.1.4'
Al Al 0.0645 0.0514 'International Tables Vol C Tables 4.2.6.8 and 6.1.1.4'

loop_
_geom_angle_atom_site_label_1
_geom_angle_atom_site_label_2
_geom_angle_atom_site_label_3
_geom_angle
_geom_angle_site_symmetry_1
_geom_angle_site_symmetry_3
O1 Al1 O14 120.3(3) . .
O1 Al1 O27 106.1(3) . 3_445
O14 Al1 O27 113.8(3) . 3_445
O1 Al1 O27 119.1(3) . .
O14 Al1 O27 109.6(3) . .
O27 Al1 O27 81.1(3) 3_445 .
O1 Al1 Al1 120.2(3) . 3_445
O14 Al1 Al1 119.1(3) . 3_445
O27 Al1 Al1 40.71(18) 3_445 3_445
O27 Al1 Al1 40.44(17) . 3_445
C1 O1 Al1 151.0(6) . .
O1 C1 C8 110.6(7) . .
O1 C1 C2 113.9(8) . .
C8 C1 C2 108.3(7) . .
O1 C1 H1A 107.9 . .
C8 C1 H1A 107.9 . .
C2 C1 H1A 107.9 . .
C3 C2 C7 117.5(9) . .
C3 C2 C1 125.5(8) . .
C7 C2 C1 117.0(8) . .
F3 C3 C4 117.4(9) . .
F3 C3 C2 121.8(9) . .
C4 C3 C2 120.9(10) . .
C5 C4 F4 119.4(10) . .
C5 C4 C3 121.5(10) . .
F4 C4 C3 119.0(10) . .
F5 C5 C4 122.8(12) . .
F5 C5 C6 118.2(12) . .
C4 C5 C6 119.0(10) . .
F6 C6 C5 121.0(11) . .
F6 C6 C7 119.8(12) . .
C5 C6 C7 119.2(10) . .
F7 C7 C2 119.0(9) . .
F7 C7 C6 119.1(9) . .
C2 C7 C6 121.9(10) . .
C13 C8 C9 117.4(9) . .
C13 C8 C1 121.2(8) . .
C9 C8 C1 121.3(8) . .
F9 C9 C10 120.1(8) . .
F9 C9 C8 119.9(8) . .
C10 C9 C8 119.8(9) . .
F10 C10 C9 119.4(9) . .
F10 C10 C11 119.1(9) . .
C9 C10 C11 121.5(9) . .
F11 C11 C10 121.0(9) . .
F11 C11 C12 118.9(9) . .
C10 C11 C12 120.0(9) . .
F12 C12 C11 121.1(9) . .
F12 C12 C13 120.1(9) . .
C11 C12 C13 118.8(9) . .
F13 C13 C8 120.7(9) . .
F13 C13 C12 116.8(9) . .
C8 C13 C12 122.4(9) . .
C14 O14 Al1 138.3(6) . .
O14 C14 C15 112.2(7) . .
O14 C14 C21 110.4(8) . .
C15 C14 C21 109.2(7) . .
O14 C14 H14A 108.3 . .
C15 C14 H14A 108.3 . .
C21 C14 H14A 108.3 . .
C16 C15 C20 115.5(9) . .
C16 C15 C14 123.5(9) . .
C20 C15 C14 120.8(8) . .
F16 C16 C17 117.6(8) . .
F16 C16 C15 118.4(8) . .
C17 C16 C15 124.0(10) . .
F17 C17 C18 120.5(9) . .
F17 C17 C16 121.0(10) . .
C18 C17 C16 118.5(10) . .
C17 C18 F18 119.2(10) . .
C17 C18 C19 122.8(10) . .
F18 C18 C19 117.9(10) . .
F19 C19 C18 122.2(10) . .
F19 C19 C20 121.2(10) . .
C18 C19 C20 116.6(9) . .
F20 C20 C19 117.8(9) . .
F20 C20 C15 119.7(10) . .
C19 C20 C15 122.5(9) . .
C22 C21 C26 118.4(8) . .
C22 C21 C14 126.4(8) . .
C26 C21 C14 115.2(9) . .
F22 C22 C21 124.1(8) . .
F22 C22 C23 115.5(9) . .
C21 C22 C23 120.4(8) . .
F23 C23 C24 119.5(9) . .
F23 C23 C22 120.5(8) . .
C24 C23 C22 120.0(9) . .
F24 C24 C25 121.1(8) . .
F24 C24 C23 119.1(9) . .
C25 C24 C23 119.9(9) . .
F25 C25 C24 120.2(8) . .
F25 C25 C26 119.9(9) . .
C24 C25 C26 119.8(9) . .
F26 C26 C21 119.9(8) . .
F26 C26 C25 118.6(8) . .
C21 C26 C25 121.5(9) . .
C27 O27 Al1 124.7(5) . 3_445
C27 O27 Al1 132.8(5) . .
Al1 O27 Al1 98.9(3) 3_445 .
O27 C27 C34 111.9(7) . .
O27 C27 C28 110.6(7) . .
C34 C27 C28 116.0(7) . .
O27 C27 H27A 105.8 . .
C34 C27 H27A 105.8 . .
C28 C27 H27A 105.8 . .
C29 C28 C33 116.6(9) . .
C29 C28 C27 125.2(9) . .
C33 C28 C27 118.1(9) . .
F29 C29 C30 117.1(10) . .
F29 C29 C28 120.9(9) . .
C30 C29 C28 122.1(10) . .
F30 C30 C29 120.7(11) . .
F30 C30 C31 120.4(10) . .
C29 C30 C31 118.9(10) . .
C32 C31 F28 120.5(11) . .
C32 C31 C30 121.1(9) . .
F28 C31 C30 118.4(12) . .
C31 C32 F32 120.7(11) . .
C31 C32 C33 119.3(10) . .
F32 C32 C33 120.0(12) . .
F33 C33 C32 118.7(9) . .
F33 C33 C28 119.4(9) . .
C32 C33 C28 122.0(10) . .
C35 C34 C39 116.4(8) . .
C35 C34 C27 119.3(9) . .
C39 C34 C27 123.9(8) . .
F35 C35 C34 119.4(8) . .
F35 C35 C36 118.5(9) . .
C34 C35 C36 122.1(10) . .
F36 C36 C37 122.0(9) . .
F36 C36 C35 119.8(11) . .
C37 C36 C35 118.0(10) . .
C38 C37 F37 120.2(10) . .
C38 C37 C36 121.2(9) . .
F37 C37 C36 118.4(10) . .
C37 C38 F38 120.4(9) . .
C37 C38 C39 120.7(9) . .
F38 C38 C39 118.9(9) . .
F39 C39 C38 118.9(9) . .
F39 C39 C34 119.6(8) . .
C38 C39 C34 121.5(9) . .

loop_
_geom_bond_atom_site_label_1
_geom_bond_atom_site_label_2
_geom_bond_distance
_geom_bond_site_symmetry_2
Al1 O1 1.669(7) .
Al1 O14 1.685(6) .
Al1 O27 1.818(6) 3_445
Al1 O27 1.828(6) .
Al1 Al1 2.769(5) 3_445
O1 C1 1.367(11) .
C1 C8 1.543(13) .
C1 C2 1.550(13) .
C1 H1A 1.0000 .
C2 C3 1.373(13) .
C2 C7 1.379(13) .
C3 F3 1.346(11) .
C3 C4 1.368(15) .
C4 C5 1.359(17) .
C4 F4 1.361(13) .
C5 F5 1.333(12) .
C5 C6 1.381(17) .
C6 F6 1.331(13) .
C6 C7 1.382(14) .
C7 F7 1.330(11) .
C8 C13 1.363(14) .
C8 C9 1.414(12) .
C9 F9 1.320(11) .
C9 C10 1.364(13) .
C10 F10 1.362(11) .
C10 C11 1.366(15) .
C11 F11 1.340(11) .
C11 C12 1.367(14) .
C12 F12 1.334(12) .
C12 C13 1.392(14) .
C13 F13 1.350(10) .
O14 C14 1.392(10) .
C14 C15 1.530(13) .
C14 C21 1.546(13) .
C14 H14A 1.0000 .
C15 C16 1.367(13) .
C15 C20 1.409(14) .
C16 F16 1.352(11) .
C16 C17 1.355(14) .
C17 F17 1.352(11) .
C17 C18 1.353(15) .
C18 F18 1.356(12) .
C18 C19 1.377(15) .
C19 F19 1.288(11) .
C19 C20 1.392(15) .
C20 F20 1.337(11) .
C21 C22 1.370(14) .
C21 C26 1.393(12) .
C22 F22 1.320(10) .
C22 C23 1.409(14) .
C23 F23 1.336(12) .
C23 C24 1.392(13) .
C24 F24 1.325(10) .
C24 C25 1.360(14) .
C25 F25 1.322(10) .
C25 C26 1.394(13) .
C26 F26 1.346(11) .
O27 C27 1.443(9) .
O27 Al1 1.818(6) 3_445
C27 C34 1.499(12) .
C27 C28 1.515(13) .
C27 H27A 1.0000 .
C28 C29 1.367(14) .
C28 C33 1.388(13) .
C29 F29 1.355(11) .
C29 C30 1.364(14) .
C30 F30 1.346(12) .
C30 C31 1.375(16) .
C31 C32 1.336(17) .
C31 F28 1.364(12) .
C32 F32 1.348(12) .
C32 C33 1.366(15) .
C33 F33 1.344(11) .
C34 C35 1.392(13) .
C34 C39 1.398(13) .
C35 F35 1.326(11) .
C35 C36 1.398(13) .
C36 F36 1.330(12) .
C36 C37 1.382(16) .
C37 C38 1.340(15) .
C37 F37 1.343(10) .
C38 F38 1.366(11) .
C38 C39 1.374(13) .
C39 F39 1.323(11) .

loop_
_geom_torsion_atom_site_label_1
_geom_torsion_atom_site_label_2
_geom_torsion_atom_site_label_3
_geom_torsion_atom_site_label_4
_geom_torsion
_geom_torsion_site_symmetry_1
_geom_torsion_site_symmetry_4
O14 Al1 O1 C1 59.1(14) . .
O27 Al1 O1 C1 -170.0(12) 3_445 .
O27 Al1 O1 C1 -81.3(13) . .
Al1 Al1 O1 C1 -128.1(12) 3_445 .
Al1 O1 C1 C8 127.0(11) . .
Al1 O1 C1 C2 -110.7(12) . .
O1 C1 C2 C3 -16.0(12) . .
C8 C1 C2 C3 107.5(10) . .
O1 C1 C2 C7 163.1(8) . .
C8 C1 C2 C7 -73.4(9) . .
C7 C2 C3 F3 -178.6(8) . .
C1 C2 C3 F3 0.5(14) . .
C7 C2 C3 C4 2.5(13) . .
C1 C2 C3 C4 -178.4(8) . .
F3 C3 C4 C5 179.7(9) . .
C2 C3 C4 C5 -1.3(15) . .
F3 C3 C4 F4 2.5(13) . .
C2 C3 C4 F4 -178.4(8) . .
F4 C4 C5 F5 -1.3(15) . .
C3 C4 C5 F5 -178.4(9) . .
F4 C4 C5 C6 175.9(9) . .
C3 C4 C5 C6 -1.3(15) . .
F5 C5 C6 F6 -0.5(15) . .
C4 C5 C6 F6 -177.9(9) . .
F5 C5 C6 C7 179.9(8) . .
C4 C5 C6 C7 2.5(15) . .
C3 C2 C7 F7 179.2(8) . .
C1 C2 C7 F7 0.0(12) . .
C3 C2 C7 C6 -1.2(13) . .
C1 C2 C7 C6 179.7(8) . .
F6 C6 C7 F7 -1.3(14) . .
C5 C6 C7 F7 178.3(9) . .
F6 C6 C7 C2 179.0(9) . .
C5 C6 C7 C2 -1.3(15) . .
O1 C1 C8 C13 -110.8(10) . .
C2 C1 C8 C13 123.7(9) . .
O1 C1 C8 C9 67.2(11) . .
C2 C1 C8 C9 -58.3(11) . .
C13 C8 C9 F9 -178.9(9) . .
C1 C8 C9 F9 3.0(14) . .
C13 C8 C9 C10 -3.1(14) . .
C1 C8 C9 C10 178.8(9) . .
F9 C9 C10 F10 -3.0(14) . .
C8 C9 C10 F10 -178.8(9) . .
F9 C9 C10 C11 179.0(9) . .
C8 C9 C10 C11 3.1(15) . .
F10 C10 C11 F11 2.3(16) . .
C9 C10 C11 F11 -179.6(9) . .
F10 C10 C11 C12 -179.9(9) . .
C9 C10 C11 C12 -1.8(16) . .
F11 C11 C12 F12 -2.0(15) . .
C10 C11 C12 F12 -179.8(10) . .
F11 C11 C12 C13 178.4(9) . .
C10 C11 C12 C13 0.5(16) . .
C9 C8 C13 F13 179.7(8) . .
C1 C8 C13 F13 -2.2(14) . .
C9 C8 C13 C12 1.9(14) . .
C1 C8 C13 C12 180.0(9) . .
F12 C12 C13 F13 1.8(14) . .
C11 C12 C13 F13 -178.5(9) . .
F12 C12 C13 C8 179.7(9) . .
C11 C12 C13 C8 -0.6(15) . .
O1 Al1 O14 C14 -31.9(9) . .
O27 Al1 O14 C14 -159.3(8) 3_445 .
O27 Al1 O14 C14 111.9(8) . .
Al1 Al1 O14 C14 155.3(7) 3_445 .
Al1 O14 C14 C15 69.3(11) . .
Al1 O14 C14 C21 -168.6(6) . .
O14 C14 C15 C16 60.7(11) . .
C21 C14 C15 C16 -62.1(11) . .
O14 C14 C15 C20 -123.2(9) . .
C21 C14 C15 C20 114.0(9) . .
C20 C15 C16 F16 179.9(8) . .
C14 C15 C16 F16 -3.8(13) . .
C20 C15 C16 C17 1.6(13) . .
C14 C15 C16 C17 177.8(8) . .
F16 C16 C17 F17 -0.3(13) . .
C15 C16 C17 F17 178.1(8) . .
F16 C16 C17 C18 177.1(8) . .
C15 C16 C17 C18 -4.5(15) . .
F17 C17 C18 F18 -1.3(14) . .
C16 C17 C18 F18 -178.7(8) . .
F17 C17 C18 C19 -177.8(9) . .
C16 C17 C18 C19 4.8(15) . .
C17 C18 C19 F19 177.2(9) . .
F18 C18 C19 F19 0.6(14) . .
C17 C18 C19 C20 -2.2(14) . .
F18 C18 C19 C20 -178.7(8) . .
F19 C19 C20 F20 -1.8(13) . .
C18 C19 C20 F20 177.6(8) . .
F19 C19 C20 C15 179.7(8) . .
C18 C19 C20 C15 -0.9(14) . .
C16 C15 C20 F20 -177.2(8) . .
C14 C15 C20 F20 6.4(12) . .
C16 C15 C20 C19 1.2(13) . .
C14 C15 C20 C19 -175.2(8) . .
O14 C14 C21 C22 -13.4(13) . .
C15 C14 C21 C22 110.5(10) . .
O14 C14 C21 C26 164.4(7) . .
C15 C14 C21 C26 -71.8(10) . .
C26 C21 C22 F22 178.8(8) . .
C14 C21 C22 F22 -3.5(15) . .
C26 C21 C22 C23 0.2(14) . .
C14 C21 C22 C23 177.8(8) . .
F22 C22 C23 F23 1.1(13) . .
C21 C22 C23 F23 179.8(9) . .
F22 C22 C23 C24 -178.2(8) . .
C21 C22 C23 C24 0.5(15) . .
F23 C23 C24 F24 1.3(13) . .
C22 C23 C24 F24 -179.4(8) . .
F23 C23 C24 C25 -179.9(9) . .
C22 C23 C24 C25 -0.6(14) . .
F24 C24 C25 F25 1.5(14) . .
C23 C24 C25 F25 -177.3(8) . .
F24 C24 C25 C26 178.8(8) . .
C23 C24 C25 C26 0.0(14) . .
C22 C21 C26 F26 179.0(8) . .
C14 C21 C26 F26 1.0(12) . .
C22 C21 C26 C25 -0.7(13) . .
C14 C21 C26 C25 -178.7(8) . .
F25 C25 C26 F26 -1.7(13) . .
C24 C25 C26 F26 -179.0(8) . .
F25 C25 C26 C21 178.0(8) . .
C24 C25 C26 C21 0.7(14) . .
O1 Al1 O27 C27 98.2(8) . .
O14 Al1 O27 C27 -46.1(8) . .
O27 Al1 O27 C27 -158.3(8) 3_445 .
Al1 Al1 O27 C27 -158.3(9) 3_445 .
O1 Al1 O27 Al1 -103.5(4) . 3_445
O14 Al1 O27 Al1 112.2(3) . 3_445
O27 Al1 O27 Al1 0.0 3_445 3_445
Al1 O27 C27 C34 -150.1(6) 3_445 .
Al1 O27 C27 C34 3.6(11) . .
Al1 O27 C27 C28 78.9(9) 3_445 .
Al1 O27 C27 C28 -127.4(7) . .
O27 C27 C28 C29 33.2(12) . .
C34 C27 C28 C29 -95.6(10) . .
O27 C27 C28 C33 -145.4(8) . .
C34 C27 C28 C33 85.8(10) . .
C33 C28 C29 F29 -177.1(7) . .
C27 C28 C29 F29 4.2(13) . .
C33 C28 C29 C30 2.4(13) . .
C27 C28 C29 C30 -176.3(8) . .
F29 C29 C30 F30 1.0(12) . .
C28 C29 C30 F30 -178.5(8) . .
F29 C29 C30 C31 179.8(8) . .
C28 C29 C30 C31 0.3(14) . .
F30 C30 C31 C32 176.2(9) . .
C29 C30 C31 C32 -2.6(15) . .
F30 C30 C31 F28 -1.8(13) . .
C29 C30 C31 F28 179.4(8) . .
F28 C31 C32 F32 -0.8(15) . .
C30 C31 C32 F32 -178.7(9) . .
F28 C31 C32 C33 -179.9(8) . .
C30 C31 C32 C33 2.1(15) . .
C31 C32 C33 F33 -179.9(9) . .
F32 C32 C33 F33 1.0(14) . .
C31 C32 C33 C28 0.7(15) . .
F32 C32 C33 C28 -178.4(9) . .
C29 C28 C33 F33 177.7(8) . .
C27 C28 C33 F33 -3.6(12) . .
C29 C28 C33 C32 -2.9(13) . .
C27 C28 C33 C32 175.8(8) . .
O27 C27 C34 C35 96.2(9) . .
C28 C27 C34 C35 -135.7(9) . .
O27 C27 C34 C39 -90.9(10) . .
C28 C27 C34 C39 37.2(12) . .
C39 C34 C35 F35 177.4(8) . .
C27 C34 C35 F35 -9.2(12) . .
C39 C34 C35 C36 -0.3(13) . .
C27 C34 C35 C36 173.1(8) . .
F35 C35 C36 F36 3.8(12) . .
C34 C35 C36 F36 -178.5(8) . .
F35 C35 C36 C37 -179.7(8) . .
C34 C35 C36 C37 -2.0(13) . .
F36 C36 C37 C38 -179.0(8) . .
C35 C36 C37 C38 4.5(14) . .
F36 C36 C37 F37 -3.6(14) . .
C35 C36 C37 F37 179.9(8) . .
F37 C37 C38 F38 2.3(14) . .
C36 C37 C38 F38 177.6(8) . .
F37 C37 C38 C39 179.9(8) . .
C36 C37 C38 C39 -4.8(15) . .
C37 C38 C39 F39 -179.5(8) . .
F38 C38 C39 F39 -1.9(13) . .
C37 C38 C39 C34 2.3(14) . .
F38 C38 C39 C34 180.0(8) . .
C35 C34 C39 F39 -178.0(8) . .
C27 C34 C39 F39 9.0(13) . .
C35 C34 C39 C38 0.2(13) . .
C27 C34 C39 C38 -172.9(8) . .
